data_4346114
loop_
_publ_author_name
'Knorr, Michael'
'Bonnot, Antoine'
'Lapprand, Antony'
'Khatyr, Abderrahim'
'Strohmann, Carsten'
'Kubicki, Marek M.'
'Rousselin, Yoann'
'Harvey, Pierre D.'

_publ_section_title
;
 Reactivity of CuI and CuBr toward dialkyl sulfides RSR: from discrete
 molecular Cu4I4S4 and Cu8I8S6 clusters to luminescent copper(I)
 coordination polymers.
;
_journal_issue 8
_journal_name_full 'Inorganic chemistry'
_journal_page_first 4076
_journal_page_last 4093
_journal_paper_doi 10.1021/acs.inorgchem.5b00327
_journal_volume 54
_journal_year 2015
_chemical_formula_moiety 'C12 H30 Cu4 I4 S3'
_chemical_formula_sum 'C12 H30 Cu4 I4 S3'
_chemical_formula_weight 1032.30
_space_group_IT_number 14
_space_group_name_Hall '-P 2ybc'
_space_group_name_H-M_alt 'P 1 21/c 1'
_symmetry_cell_setting monoclinic
_symmetry_space_group_name_Hall '-P 2ybc'
_symmetry_space_group_name_H-M 'P 1 21/c 1'
_atom_sites_solution_hydrogens geom
_atom_sites_solution_primary direct
_atom_sites_solution_secondary difmap
_audit_creation_method SHELXL-97
_cell_angle_alpha 90.00
_cell_angle_beta 129.417(2)
_cell_angle_gamma 90.00
_cell_formula_units_Z 4
_cell_length_a 14.3542(7)
_cell_length_b 11.2652(6)
_cell_length_c 21.8951(8)
_cell_measurement_reflns_used 9899
_cell_measurement_temperature 275(2)
_cell_measurement_theta_max 30.3526
_cell_measurement_theta_min 2.5773
_cell_volume 2735.2(2)
_computing_cell_refinement 'SAINT V7.68A integration software'
_computing_data_collection 'Bruker APEX2 software'
_computing_data_reduction 'SORTAV (Blessing, 1995)'
_computing_molecular_graphics 'ORTEP3 (Farrugia,1997)'
_computing_publication_material 'WinGX publication routines (Farrugia, 1999)'
_computing_structure_refinement 'SHELXL-97 (Sheldrick, 1997)'
_computing_structure_solution 'SIR92 (Altomare et al., 1993)'
_diffrn_ambient_temperature 275(2)
_diffrn_detector_area_resol_mean 9
_diffrn_measured_fraction_theta_full 0.984
_diffrn_measured_fraction_theta_max 0.984
_diffrn_measurement_device_type 'Bruker APEX-II'
_diffrn_measurement_method '\f or \w oscillation scans'
_diffrn_radiation_monochromator graphite
_diffrn_radiation_source 'fine-focus sealed tube'
_diffrn_radiation_type MoK\a
_diffrn_radiation_wavelength 0.71073
_diffrn_reflns_av_R_equivalents 0.0555
_diffrn_reflns_av_sigmaI/netI 0.0545
_diffrn_reflns_limit_h_max 18
_diffrn_reflns_limit_h_min -20
_diffrn_reflns_limit_k_max 16
_diffrn_reflns_limit_k_min -15
_diffrn_reflns_limit_l_max 31
_diffrn_reflns_limit_l_min -32
_diffrn_reflns_number 39475
_diffrn_reflns_theta_full 31.45
_diffrn_reflns_theta_max 31.45
_diffrn_reflns_theta_min 2.30
_exptl_absorpt_coefficient_mu 7.808
_exptl_absorpt_correction_T_max 0.746
_exptl_absorpt_correction_T_min 0.305
_exptl_absorpt_correction_type multi-scan
_exptl_absorpt_process_details
;
SADABS-2008/1 - Bruker AXS area detector scaling and absorption correction
;
_exptl_crystal_colour colourless
_exptl_crystal_density_diffrn 2.507
_exptl_crystal_density_method 'not measured'
_exptl_crystal_description prism
_exptl_crystal_F_000 1912
_exptl_crystal_size_max 0.37
_exptl_crystal_size_mid 0.20
_exptl_crystal_size_min 0.15
_refine_diff_density_max 1.480
_refine_diff_density_min -1.233
_refine_diff_density_rms 0.187
_refine_ls_extinction_method none
_refine_ls_goodness_of_fit_ref 1.051
_refine_ls_hydrogen_treatment noref
_refine_ls_matrix_type full
_refine_ls_number_parameters 214
_refine_ls_number_reflns 8925
_refine_ls_number_restraints 0
_refine_ls_restrained_S_all 1.051
_refine_ls_R_factor_all 0.0953
_refine_ls_R_factor_gt 0.0456
_refine_ls_shift/su_max 0.002
_refine_ls_shift/su_mean 0.000
_refine_ls_structure_factor_coef Fsqd
_refine_ls_weighting_details 'calc w=1/[\s^2^(Fo^2^)+(0.0573P)^2^+11.7966P] where P=(Fo^2^+2Fc^2^)/3'
_refine_ls_weighting_scheme calc
_refine_ls_wR_factor_gt 0.1127
_refine_ls_wR_factor_ref 0.1463
_reflns_number_gt 5504
_reflns_number_total 8925
_reflns_threshold_expression >2sigma(I)
_cod_data_source_file ic5b00327_si_001.cif
_cod_data_source_block 11mk2911_275k_0m_compound_5
_cod_original_sg_symbol_H-M 'P 21/c'
_cod_database_code 4346114
_exptl_absorpt_sadabs_rint_before 0.125
_exptl_absorpt_sadabs_rint_after 0.063
_exptl_absorpt_sadabs_max_resol 0.100
_exptl_absorpt_sadabs_threshold 1.500
_exptl_absorpt_sadabs_restraint_esd 0.005
_exptl_absorpt_sadabs_lambda/2_factor 0.002
_exptl_absorpt_sadabs_max_odd_harmonic 3
_exptl_absorpt_sadabs_max_even_harmonic 6
_exptl_absorpt_sadabs_input_reflns 40876
_exptl_absorpt_sadabs_corrected_reflns 40562

loop_
_symmetry_equiv_pos_as_xyz
'x, y, z'
'-x, y+1/2, -z+1/2'
'-x, -y, -z'
'x, -y-1/2, z-1/2'

loop_
_atom_site_label
_atom_site_type_symbol
_atom_site_fract_x
_atom_site_fract_y
_atom_site_fract_z
_atom_site_U_iso_or_equiv
_atom_site_adp_type
_atom_site_occupancy
_atom_site_symmetry_multiplicity
_atom_site_calc_flag
_atom_site_refinement_flags
C1 C 0.2381(9) -0.7040(8) -0.1311(5) 0.058(2) Uani 1 1 d .
H1 H 0.2048 -0.7211 -0.1054 0.086 Uiso 1 1 calc R
H2 H 0.3169 -0.6701 -0.0935 0.086 Uiso 1 1 calc R
H3 H 0.2439 -0.7761 -0.1519 0.086 Uiso 1 1 calc R
C2 C 0.2139(7) -0.5910(8) -0.2552(5) 0.0493(19) Uani 1 1 d .
H9 H 0.2181 -0.6697 -0.2713 0.059 Uiso 1 1 calc R
H10 H 0.1632 -0.5427 -0.3025 0.059 Uiso 1 1 calc R
C3 C 0.3377(7) -0.5388(8) -0.2025(5) 0.054(2) Uani 1 1 d .
H4 H 0.3922 -0.5926 -0.1589 0.065 Uiso 1 1 calc R
H5 H 0.3364 -0.4645 -0.1807 0.065 Uiso 1 1 calc R
C4 C 0.3831(10) -0.5170(12) -0.2485(7) 0.087(4) Uani 1 1 d .
H6 H 0.3290 -0.4640 -0.2917 0.131 Uiso 1 1 calc R
H7 H 0.3866 -0.5910 -0.2687 0.131 Uiso 1 1 calc R
H8 H 0.4621 -0.4824 -0.2141 0.131 Uiso 1 1 calc R
C5 C 0.4023(9) -0.0097(8) -0.1427(7) 0.067(3) Uani 1 1 d .
H16 H 0.3415 -0.0412 -0.1955 0.081 Uiso 1 1 calc R
H17 H 0.3638 0.0503 -0.1336 0.081 Uiso 1 1 calc R
C6 C 0.4964(11) 0.0474(12) -0.1401(8) 0.091(4) Uani 1 1 d .
H14 H 0.5318 -0.0111 -0.1524 0.109 Uiso 1 1 calc R
H15 H 0.5594 0.0756 -0.0868 0.109 Uiso 1 1 calc R
C7 C 0.4512(14) 0.1490(11) -0.1960(9) 0.107(5) Uani 1 1 d .
H11 H 0.5141 0.1762 -0.1965 0.160 Uiso 1 1 calc R
H12 H 0.4271 0.2124 -0.1794 0.160 Uiso 1 1 calc R
H13 H 0.3833 0.1237 -0.2482 0.160 Uiso 1 1 calc R
C8 C 0.5035(11) -0.2368(9) -0.1058(8) 0.085(4) Uani 1 1 d .
H18 H 0.5771 -0.2101 -0.0938 0.128 Uiso 1 1 calc R
H19 H 0.4427 -0.2464 -0.1619 0.128 Uiso 1 1 calc R
H20 H 0.5172 -0.3115 -0.0801 0.128 Uiso 1 1 calc R
C9 C 0.0296(9) -0.2992(10) 0.0280(5) 0.068(3) Uani 1 1 d .
H21 H -0.0082 -0.3619 -0.0114 0.082 Uiso 1 1 calc R
H27 H 0.0309 -0.3235 0.0710 0.082 Uiso 1 1 calc R
C10 C -0.0410(12) -0.1868(12) -0.0079(8) 0.095(4) Uani 1 1 d .
H22 H -0.0364 -0.1591 -0.0479 0.114 Uiso 1 1 calc R
H26 H -0.0068 -0.1261 0.0325 0.114 Uiso 1 1 calc R
C11 C -0.1738(12) -0.2083(16) -0.0457(9) 0.129(6) Uani 1 1 d .
H23 H -0.1775 -0.2455 -0.0078 0.193 Uiso 1 1 calc R
H24 H -0.2109 -0.2589 -0.0910 0.193 Uiso 1 1 calc R
H25 H -0.2157 -0.1338 -0.0618 0.193 Uiso 1 1 calc R
C12 C 0.2406(14) -0.4185(15) 0.1082(9) 0.129(6) Uani 1 1 d .
H28 H 0.2316 -0.4320 0.1475 0.193 Uiso 1 1 calc R
H29 H 0.3245 -0.4217 0.1325 0.193 Uiso 1 1 calc R
H30 H 0.1975 -0.4785 0.0681 0.193 Uiso 1 1 calc R
Cu1 Cu 0.16924(10) -0.27606(10) -0.04603(6) 0.0509(2) Uani 1 1 d .
Cu2 Cu 0.27855(9) -0.20520(10) -0.10521(7) 0.0537(3) Uani 1 1 d .
Cu3 Cu 0.15059(8) -0.41451(8) -0.16176(5) 0.0410(2) Uani 1 1 d .
Cu4 Cu 0.03576(8) -0.20103(9) -0.19705(6) 0.0442(2) Uani 1 1 d .
I1 I -0.03483(4) -0.39593(4) -0.16327(3) 0.03950(12) Uani 1 1 d .
I2 I 0.35630(4) -0.40007(5) -0.01255(3) 0.04753(14) Uani 1 1 d .
I3 I 0.13297(4) -0.26206(4) -0.26192(3) 0.04137(12) Uani 1 1 d .
I4 I 0.16782(5) -0.04605(5) -0.08178(3) 0.04798(14) Uani 1 1 d .
S1 S 0.14317(14) -0.60192(15) -0.20948(10) 0.0341(3) Uani 1 1 d .
S2 S 0.4542(2) -0.1297(2) -0.07144(14) 0.0591(6) Uani 1 1 d .
S3 S 0.1814(2) -0.2755(3) 0.06448(14) 0.0647(6) Uani 1 1 d .

loop_
_atom_site_aniso_label
_atom_site_aniso_U_11
_atom_site_aniso_U_22
_atom_site_aniso_U_33
_atom_site_aniso_U_23
_atom_site_aniso_U_13
_atom_site_aniso_U_12
C1 0.067(6) 0.052(5) 0.049(5) 0.015(4) 0.035(4) 0.010(4)
C2 0.040(4) 0.062(5) 0.042(4) -0.009(4) 0.024(3) 0.003(3)
C3 0.041(4) 0.059(5) 0.061(5) -0.007(4) 0.032(4) -0.006(4)
C4 0.076(7) 0.122(10) 0.092(8) -0.001(7) 0.067(7) -0.018(7)
C5 0.059(5) 0.053(5) 0.097(8) 0.003(5) 0.053(6) 0.008(4)
C6 0.073(7) 0.109(10) 0.099(9) 0.023(8) 0.059(7) -0.002(7)
C7 0.143(13) 0.066(8) 0.153(14) 0.020(8) 0.114(12) 0.012(8)
C8 0.085(8) 0.058(6) 0.139(12) 0.002(7) 0.083(9) 0.000(5)
C9 0.080(7) 0.095(8) 0.048(5) -0.010(5) 0.050(5) -0.009(6)
C10 0.116(11) 0.103(10) 0.094(9) 0.001(7) 0.080(9) 0.025(8)
C11 0.082(9) 0.192(18) 0.122(12) -0.038(12) 0.069(9) 0.019(10)
C12 0.116(12) 0.186(17) 0.107(11) 0.087(11) 0.082(10) 0.061(11)
Cu1 0.0566(6) 0.0609(6) 0.0438(5) 0.0057(4) 0.0359(5) 0.0059(5)
Cu2 0.0448(5) 0.0612(7) 0.0588(6) -0.0018(5) 0.0346(5) -0.0013(5)
Cu3 0.0454(5) 0.0404(5) 0.0389(5) -0.0008(4) 0.0276(4) 0.0034(4)
Cu4 0.0377(5) 0.0484(5) 0.0426(5) 0.0034(4) 0.0237(4) 0.0061(4)
I1 0.0417(2) 0.0396(2) 0.0450(3) 0.00093(19) 0.0312(2) -0.00220(18)
I2 0.0382(2) 0.0562(3) 0.0319(2) 0.0020(2) 0.01456(19) 0.0100(2)
I3 0.0497(3) 0.0452(3) 0.0372(2) 0.00620(19) 0.0314(2) 0.0055(2)
I4 0.0525(3) 0.0382(3) 0.0506(3) -0.0076(2) 0.0315(3) -0.0014(2)
S1 0.0322(8) 0.0358(8) 0.0344(8) -0.0018(6) 0.0211(7) 0.0002(6)
S2 0.0454(11) 0.0687(15) 0.0596(13) -0.0055(11) 0.0318(10) -0.0092(10)
S3 0.0648(14) 0.0890(18) 0.0431(11) -0.0012(11) 0.0355(11) -0.0029(12)

loop_
_atom_type_symbol
_atom_type_description
_atom_type_scat_dispersion_real
_atom_type_scat_dispersion_imag
_atom_type_scat_source
C C 0.0033 0.0016 'International Tables Vol C Tables 4.2.6.8 and 6.1.1.4'
H H 0.0000 0.0000 'International Tables Vol C Tables 4.2.6.8 and 6.1.1.4'
Cu Cu 0.3201 1.2651 'International Tables Vol C Tables 4.2.6.8 and 6.1.1.4'
I I -0.4742 1.8119 'International Tables Vol C Tables 4.2.6.8 and 6.1.1.4'
S S 0.1246 0.1234 'International Tables Vol C Tables 4.2.6.8 and 6.1.1.4'

loop_
_geom_angle_atom_site_label_1
_geom_angle_atom_site_label_2
_geom_angle_atom_site_label_3
_geom_angle
_geom_angle_site_symmetry_1
_geom_angle_site_symmetry_3
S1 C1 H1 109.5 . .
S1 C1 H2 109.5 . .
H1 C1 H2 109.5 . .
S1 C1 H3 109.5 . .
H1 C1 H3 109.5 . .
H2 C1 H3 109.5 . .
C3 C2 S1 113.9(6) . .
C3 C2 H9 108.8 . .
S1 C2 H9 108.8 . .
C3 C2 H10 108.8 . .
S1 C2 H10 108.8 . .
H9 C2 H10 107.7 . .
C2 C3 C4 110.5(8) . .
C2 C3 H4 109.6 . .
C4 C3 H4 109.6 . .
C2 C3 H5 109.6 . .
C4 C3 H5 109.6 . .
H4 C3 H5 108.1 . .
C3 C4 H6 109.5 . .
C3 C4 H7 109.5 . .
H6 C4 H7 109.5 . .
C3 C4 H8 109.5 . .
H6 C4 H8 109.5 . .
H7 C4 H8 109.5 . .
C6 C5 S2 115.2(8) . .
C6 C5 H16 108.5 . .
S2 C5 H16 108.5 . .
C6 C5 H17 108.5 . .
S2 C5 H17 108.5 . .
H16 C5 H17 107.5 . .
C5 C6 C7 113.3(10) . .
C5 C6 H14 108.9 . .
C7 C6 H14 108.9 . .
C5 C6 H15 108.9 . .
C7 C6 H15 108.9 . .
H14 C6 H15 107.7 . .
C6 C7 H11 109.5 . .
C6 C7 H12 109.5 . .
H11 C7 H12 109.5 . .
C6 C7 H13 109.5 . .
H11 C7 H13 109.5 . .
H12 C7 H13 109.5 . .
S2 C8 H18 109.5 . .
S2 C8 H19 109.5 . .
H18 C8 H19 109.5 . .
S2 C8 H20 109.5 . .
H18 C8 H20 109.5 . .
H19 C8 H20 109.5 . .
C10 C9 S3 109.4(8) . .
C10 C9 H21 109.8 . .
S3 C9 H21 109.8 . .
C10 C9 H27 109.8 . .
S3 C9 H27 109.8 . .
H21 C9 H27 108.2 . .
C9 C10 C11 110.1(12) . .
C9 C10 H22 109.7 . .
C11 C10 H22 109.7 . .
C9 C10 H26 109.7 . .
C11 C10 H26 109.7 . .
H22 C10 H26 108.2 . .
C10 C11 H23 109.5 . .
C10 C11 H24 109.5 . .
H23 C11 H24 109.5 . .
C10 C11 H25 109.5 . .
H23 C11 H25 109.5 . .
H24 C11 H25 109.5 . .
S3 C12 H28 109.5 . .
S3 C12 H29 109.5 . .
H28 C12 H29 109.5 . .
S3 C12 H30 109.5 . .
H28 C12 H30 109.5 . .
H29 C12 H30 109.5 . .
S3 Cu1 I2 108.55(8) . .
S3 Cu1 Cu4 143.58(8) . .
I2 Cu1 Cu4 107.86(4) . .
S3 Cu1 I4 106.38(8) . .
I2 Cu1 I4 113.60(4) . .
Cu4 Cu1 I4 58.38(3) . .
S3 Cu1 Cu2 144.75(8) . .
I2 Cu1 Cu2 60.11(3) . .
Cu4 Cu1 Cu2 59.89(4) . .
I4 Cu1 Cu2 58.66(3) . .
S3 Cu1 I1 107.96(8) . .
I2 Cu1 I1 106.84(4) . .
Cu4 Cu1 I1 59.94(3) . .
I4 Cu1 I1 113.32(4) . .
Cu2 Cu1 I1 107.29(4) . .
S3 Cu1 Cu3 146.81(9) . .
I2 Cu1 Cu3 57.91(3) . .
Cu4 Cu1 Cu3 59.14(3) . .
I4 Cu1 Cu3 106.79(4) . .
Cu2 Cu1 Cu3 59.39(4) . .
I1 Cu1 Cu3 56.77(3) . .
S2 Cu2 I4 110.98(8) . .
S2 Cu2 Cu4 150.29(9) . .
I4 Cu2 Cu4 58.93(3) . .
S2 Cu2 I2 102.34(8) . .
I4 Cu2 I2 114.60(4) . .
Cu4 Cu2 I2 107.19(4) . .
S2 Cu2 Cu1 143.70(8) . .
I4 Cu2 Cu1 60.48(3) . .
Cu4 Cu2 Cu1 59.76(4) . .
I2 Cu2 Cu1 59.39(3) . .
S2 Cu2 I3 107.46(7) . .
I4 Cu2 I3 109.10(4) . .
Cu4 Cu2 I3 58.12(3) . .
I2 Cu2 I3 112.01(4) . .
Cu1 Cu2 I3 108.55(4) . .
S2 Cu2 Cu3 138.21(8) . .
I4 Cu2 Cu3 110.80(4) . .
Cu4 Cu2 Cu3 60.19(4) . .
I2 Cu2 Cu3 58.77(3) . .
Cu1 Cu2 Cu3 62.59(4) . .
I3 Cu2 Cu3 58.25(3) . .
S1 Cu3 I1 107.87(5) . .
S1 Cu3 I3 105.16(5) . .
I1 Cu3 I3 111.64(4) . .
S1 Cu3 I2 107.67(5) . .
I1 Cu3 I2 109.35(3) . .
I3 Cu3 I2 114.79(4) . .
S1 Cu3 Cu4 145.40(6) . .
I1 Cu3 Cu4 60.43(3) . .
I3 Cu3 Cu4 58.41(3) . .
I2 Cu3 Cu4 106.93(4) . .
S1 Cu3 Cu2 143.70(6) . .
I1 Cu3 Cu2 108.43(4) . .
I3 Cu3 Cu2 60.41(3) . .
I2 Cu3 Cu2 59.68(3) . .
Cu4 Cu3 Cu2 58.95(4) . .
S1 Cu3 Cu1 148.23(6) . .
I1 Cu3 Cu1 59.50(3) . .
I3 Cu3 Cu1 106.62(4) . .
I2 Cu3 Cu1 58.11(3) . .
Cu4 Cu3 Cu1 57.83(3) . .
Cu2 Cu3 Cu1 58.02(3) . .
S1 Cu4 I4 104.30(6) 2_554 .
S1 Cu4 I3 108.61(5) 2_554 .
I4 Cu4 I3 112.58(4) . .
S1 Cu4 Cu1 139.55(6) 2_554 .
I4 Cu4 Cu1 60.93(3) . .
I3 Cu4 Cu1 111.82(4) . .
S1 Cu4 Cu2 148.18(6) 2_554 .
I4 Cu4 Cu2 59.64(3) . .
I3 Cu4 Cu2 61.47(3) . .
Cu1 Cu4 Cu2 60.35(4) . .
S1 Cu4 I1 103.58(5) 2_554 .
I4 Cu4 I1 116.22(4) . .
I3 Cu4 I1 110.68(4) . .
Cu1 Cu4 I1 60.61(3) . .
Cu2 Cu4 I1 108.18(4) . .
S1 Cu4 Cu3 143.64(6) 2_554 .
I4 Cu4 Cu3 111.98(4) . .
I3 Cu4 Cu3 59.52(3) . .
Cu1 Cu4 Cu3 63.03(4) . .
Cu2 Cu4 Cu3 60.86(4) . .
I1 Cu4 Cu3 58.21(3) . .
Cu3 I1 Cu4 61.36(3) . .
Cu3 I1 Cu1 63.73(3) . .
Cu4 I1 Cu1 59.45(3) . .
Cu3 I2 Cu1 63.97(3) . .
Cu3 I2 Cu2 61.55(3) . .
Cu1 I2 Cu2 60.49(3) . .
Cu4 I3 Cu3 62.06(3) . .
Cu4 I3 Cu2 60.41(3) . .
Cu3 I3 Cu2 61.34(3) . .
Cu4 I4 Cu2 61.43(3) . .
Cu4 I4 Cu1 60.69(3) . .
Cu2 I4 Cu1 60.86(3) . .
C1 S1 C2 102.8(4) . .
C1 S1 Cu4 106.4(3) . 2_544
C2 S1 Cu4 103.8(3) . 2_544
C1 S1 Cu3 111.4(3) . .
C2 S1 Cu3 107.6(3) . .
Cu4 S1 Cu3 122.90(8) 2_544 .
C8 S2 C5 101.3(5) . .
C8 S2 Cu2 105.2(4) . .
C5 S2 Cu2 103.3(3) . .
C12 S3 C9 97.7(6) . .
C12 S3 Cu1 104.6(5) . .
C9 S3 Cu1 105.6(3) . .

loop_
_geom_bond_atom_site_label_1
_geom_bond_atom_site_label_2
_geom_bond_distance
_geom_bond_site_symmetry_2
C1 S1 1.777(8) .
C1 H1 0.9600 .
C1 H2 0.9600 .
C1 H3 0.9600 .
C2 C3 1.494(11) .
C2 S1 1.828(8) .
C2 H9 0.9700 .
C2 H10 0.9700 .
C3 C4 1.527(12) .
C3 H4 0.9700 .
C3 H5 0.9700 .
C4 H6 0.9600 .
C4 H7 0.9600 .
C4 H8 0.9600 .
C5 C6 1.464(13) .
C5 S2 1.828(10) .
C5 H16 0.9700 .
C5 H17 0.9700 .
C6 C7 1.490(16) .
C6 H14 0.9700 .
C6 H15 0.9700 .
C7 H11 0.9600 .
C7 H12 0.9600 .
C7 H13 0.9600 .
C8 S2 1.789(11) .
C8 H18 0.9600 .
C8 H19 0.9600 .
C8 H20 0.9600 .
C9 C10 1.496(16) .
C9 S3 1.802(10) .
C9 H21 0.9700 .
C9 H27 0.9700 .
C10 C11 1.541(18) .
C10 H22 0.9700 .
C10 H26 0.9700 .
C11 H23 0.9600 .
C11 H24 0.9600 .
C11 H25 0.9600 .
C12 S3 1.789(14) .
C12 H28 0.9600 .
C12 H29 0.9600 .
C12 H30 0.9600 .
Cu1 S3 2.313(2) .
Cu1 I2 2.6832(11) .
Cu1 Cu4 2.6970(14) .
Cu1 I4 2.7032(12) .
Cu1 Cu2 2.7131(14) .
Cu1 I1 2.7285(12) .
Cu1 Cu3 2.8397(13) .
Cu2 S2 2.293(2) .
Cu2 I4 2.6532(12) .
Cu2 Cu4 2.7004(14) .
Cu2 I2 2.7029(13) .
Cu2 I3 2.7284(12) .
Cu2 Cu3 2.7530(14) .
Cu3 S1 2.3278(19) .
Cu3 I1 2.6489(10) .
Cu3 I3 2.6680(10) .
Cu3 I2 2.6774(10) .
Cu3 Cu4 2.7350(13) .
Cu4 S1 2.3144(19) 2_554
Cu4 I4 2.6335(11) .
Cu4 I3 2.6370(10) .
Cu4 I1 2.7104(11) .
S1 Cu4 2.3144(19) 2_544

loop_
_geom_torsion_atom_site_label_1
_geom_torsion_atom_site_label_2
_geom_torsion_atom_site_label_3
_geom_torsion_atom_site_label_4
_geom_torsion
_geom_torsion_site_symmetry_1
_geom_torsion_site_symmetry_4
S1 C2 C3 C4 -172.2(7) . .
S2 C5 C6 C7 -176.8(10) . .
S3 C9 C10 C11 175.3(8) . .
S3 Cu1 Cu2 S2 12.5(2) . .
I2 Cu1 Cu2 S2 -67.30(14) . .
Cu4 Cu1 Cu2 S2 154.77(15) . .
I4 Cu1 Cu2 S2 85.66(14) . .
I1 Cu1 Cu2 S2 -167.14(13) . .
Cu3 Cu1 Cu2 S2 -135.46(14) . .
S3 Cu1 Cu2 I4 -73.16(15) . .
I2 Cu1 Cu2 I4 -152.95(4) . .
Cu4 Cu1 Cu2 I4 69.11(3) . .
I1 Cu1 Cu2 I4 107.20(4) . .
Cu3 Cu1 Cu2 I4 138.88(4) . .
S3 Cu1 Cu2 Cu4 -142.28(15) . .
I2 Cu1 Cu2 Cu4 137.93(4) . .
I4 Cu1 Cu2 Cu4 -69.11(3) . .
I1 Cu1 Cu2 Cu4 38.09(4) . .
Cu3 Cu1 Cu2 Cu4 69.76(4) . .
S3 Cu1 Cu2 I2 79.79(15) . .
Cu4 Cu1 Cu2 I2 -137.93(4) . .
I4 Cu1 Cu2 I2 152.95(4) . .
I1 Cu1 Cu2 I2 -99.85(4) . .
Cu3 Cu1 Cu2 I2 -68.17(3) . .
S3 Cu1 Cu2 I3 -175.10(14) . .
I2 Cu1 Cu2 I3 105.12(4) . .
Cu4 Cu1 Cu2 I3 -32.82(4) . .
I4 Cu1 Cu2 I3 -101.93(4) . .
I1 Cu1 Cu2 I3 5.27(6) . .
Cu3 Cu1 Cu2 I3 36.95(4) . .
S3 Cu1 Cu2 Cu3 147.96(15) . .
I2 Cu1 Cu2 Cu3 68.17(3) . .
Cu4 Cu1 Cu2 Cu3 -69.76(4) . .
I4 Cu1 Cu2 Cu3 -138.88(4) . .
I1 Cu1 Cu2 Cu3 -31.68(4) . .
S2 Cu2 Cu3 S1 -6.00(18) . .
I4 Cu2 Cu3 S1 174.80(9) . .
Cu4 Cu2 Cu3 S1 143.45(10) . .
I2 Cu2 Cu3 S1 -78.33(10) . .
Cu1 Cu2 Cu3 S1 -147.45(10) . .
I3 Cu2 Cu3 S1 74.62(10) . .
S2 Cu2 Cu3 I1 174.44(11) . .
I4 Cu2 Cu3 I1 -4.77(6) . .
Cu4 Cu2 Cu3 I1 -36.12(4) . .
I2 Cu2 Cu3 I1 102.11(4) . .
Cu1 Cu2 Cu3 I1 32.98(4) . .
I3 Cu2 Cu3 I1 -104.94(4) . .
S2 Cu2 Cu3 I3 -80.62(12) . .
I4 Cu2 Cu3 I3 100.17(4) . .
Cu4 Cu2 Cu3 I3 68.82(3) . .
I2 Cu2 Cu3 I3 -152.95(4) . .
Cu1 Cu2 Cu3 I3 137.92(4) . .
S2 Cu2 Cu3 I2 72.33(12) . .
I4 Cu2 Cu3 I2 -106.88(5) . .
Cu4 Cu2 Cu3 I2 -138.23(4) . .
Cu1 Cu2 Cu3 I2 -69.13(3) . .
I3 Cu2 Cu3 I2 152.95(4) . .
S2 Cu2 Cu3 Cu4 -149.44(13) . .
I4 Cu2 Cu3 Cu4 31.35(4) . .
I2 Cu2 Cu3 Cu4 138.23(4) . .
Cu1 Cu2 Cu3 Cu4 69.10(4) . .
I3 Cu2 Cu3 Cu4 -68.82(3) . .
S2 Cu2 Cu3 Cu1 141.46(13) . .
I4 Cu2 Cu3 Cu1 -37.75(4) . .
Cu4 Cu2 Cu3 Cu1 -69.10(4) . .
I2 Cu2 Cu3 Cu1 69.13(3) . .
I3 Cu2 Cu3 Cu1 -137.92(4) . .
S3 Cu1 Cu3 S1 -3.2(2) . .
I2 Cu1 Cu3 S1 70.99(11) . .
Cu4 Cu1 Cu3 S1 -146.22(11) . .
I4 Cu1 Cu3 S1 178.71(10) . .
Cu2 Cu1 Cu3 S1 142.78(11) . .
I1 Cu1 Cu3 S1 -74.04(11) . .
S3 Cu1 Cu3 I1 70.84(14) . .
I2 Cu1 Cu3 I1 145.03(4) . .
Cu4 Cu1 Cu3 I1 -72.18(3) . .
I4 Cu1 Cu3 I1 -107.25(4) . .
Cu2 Cu1 Cu3 I1 -143.17(4) . .
S3 Cu1 Cu3 I3 176.56(14) . .
I2 Cu1 Cu3 I3 -109.25(4) . .
Cu4 Cu1 Cu3 I3 33.54(4) . .
I4 Cu1 Cu3 I3 -1.53(5) . .
Cu2 Cu1 Cu3 I3 -37.46(4) . .
I1 Cu1 Cu3 I3 105.72(4) . .
S3 Cu1 Cu3 I2 -74.19(14) . .
Cu4 Cu1 Cu3 I2 142.79(4) . .
I4 Cu1 Cu3 I2 107.72(4) . .
Cu2 Cu1 Cu3 I2 71.80(4) . .
I1 Cu1 Cu3 I2 -145.03(4) . .
S3 Cu1 Cu3 Cu4 143.02(15) . .
I2 Cu1 Cu3 Cu4 -142.79(4) . .
I4 Cu1 Cu3 Cu4 -35.07(4) . .
Cu2 Cu1 Cu3 Cu4 -71.00(4) . .
I1 Cu1 Cu3 Cu4 72.18(3) . .
S3 Cu1 Cu3 Cu2 -145.98(15) . .
I2 Cu1 Cu3 Cu2 -71.80(4) . .
Cu4 Cu1 Cu3 Cu2 71.00(4) . .
I4 Cu1 Cu3 Cu2 35.93(4) . .
I1 Cu1 Cu3 Cu2 143.17(4) . .
S3 Cu1 Cu4 S1 -3.58(19) . 2_554
I2 Cu1 Cu4 S1 175.31(9) . 2_554
I4 Cu1 Cu4 S1 -77.50(9) . 2_554
Cu2 Cu1 Cu4 S1 -147.08(10) . 2_554
I1 Cu1 Cu4 S1 75.80(9) . 2_554
Cu3 Cu1 Cu4 S1 142.74(10) . 2_554
S3 Cu1 Cu4 I4 73.93(14) . .
I2 Cu1 Cu4 I4 -107.19(4) . .
Cu2 Cu1 Cu4 I4 -69.58(4) . .
I1 Cu1 Cu4 I4 153.31(4) . .
Cu3 Cu1 Cu4 I4 -139.76(4) . .
S3 Cu1 Cu4 I3 178.44(13) . .
I2 Cu1 Cu4 I3 -2.68(6) . .
I4 Cu1 Cu4 I3 104.51(4) . .
Cu2 Cu1 Cu4 I3 34.93(4) . .
I1 Cu1 Cu4 I3 -102.18(4) . .
Cu3 Cu1 Cu4 I3 -35.24(4) . .
S3 Cu1 Cu4 Cu2 143.50(15) . .
I2 Cu1 Cu4 Cu2 -37.61(4) . .
I4 Cu1 Cu4 Cu2 69.58(4) . .
I1 Cu1 Cu4 Cu2 -137.12(4) . .
Cu3 Cu1 Cu4 Cu2 -70.18(4) . .
S3 Cu1 Cu4 I1 -79.38(14) . .
I2 Cu1 Cu4 I1 99.50(4) . .
I4 Cu1 Cu4 I1 -153.31(4) . .
Cu2 Cu1 Cu4 I1 137.12(4) . .
Cu3 Cu1 Cu4 I1 66.94(3) . .
S3 Cu1 Cu4 Cu3 -146.32(15) . .
I2 Cu1 Cu4 Cu3 32.57(4) . .
I4 Cu1 Cu4 Cu3 139.76(4) . .
Cu2 Cu1 Cu4 Cu3 70.18(4) . .
I1 Cu1 Cu4 Cu3 -66.94(3) . .
S2 Cu2 Cu4 S1 -11.4(2) . 2_554
I4 Cu2 Cu4 S1 66.36(12) . 2_554
I2 Cu2 Cu4 S1 175.15(11) . 2_554
Cu1 Cu2 Cu4 S1 138.03(12) . 2_554
I3 Cu2 Cu4 S1 -79.21(12) . 2_554
Cu3 Cu2 Cu4 S1 -148.24(12) . 2_554
S2 Cu2 Cu4 I4 -77.73(16) . .
I2 Cu2 Cu4 I4 108.80(4) . .
Cu1 Cu2 Cu4 I4 71.67(4) . .
I3 Cu2 Cu4 I4 -145.57(4) . .
Cu3 Cu2 Cu4 I4 145.40(4) . .
S2 Cu2 Cu4 I3 67.84(16) . .
I4 Cu2 Cu4 I3 145.57(4) . .
I2 Cu2 Cu4 I3 -105.64(4) . .
Cu1 Cu2 Cu4 I3 -142.76(5) . .
Cu3 Cu2 Cu4 I3 -69.03(3) . .
S2 Cu2 Cu4 Cu1 -149.39(17) . .
I4 Cu2 Cu4 Cu1 -71.67(4) . .
I2 Cu2 Cu4 Cu1 37.13(4) . .
I3 Cu2 Cu4 Cu1 142.76(5) . .
Cu3 Cu2 Cu4 Cu1 73.73(4) . .
S2 Cu2 Cu4 I1 171.99(15) . .
I4 Cu2 Cu4 I1 -110.28(4) . .
I2 Cu2 Cu4 I1 -1.48(5) . .
Cu1 Cu2 Cu4 I1 -38.61(4) . .
I3 Cu2 Cu4 I1 104.15(4) . .
Cu3 Cu2 Cu4 I1 35.12(4) . .
S2 Cu2 Cu4 Cu3 136.87(17) . .
I4 Cu2 Cu4 Cu3 -145.40(4) . .
I2 Cu2 Cu4 Cu3 -36.60(4) . .
Cu1 Cu2 Cu4 Cu3 -73.73(4) . .
I3 Cu2 Cu4 Cu3 69.03(3) . .
S1 Cu3 Cu4 S1 10.47(18) . 2_554
I1 Cu3 Cu4 S1 -67.93(10) . 2_554
I3 Cu3 Cu4 S1 79.93(10) . 2_554
I2 Cu3 Cu4 S1 -170.96(9) . 2_554
Cu2 Cu3 Cu4 S1 152.09(11) . 2_554
Cu1 Cu3 Cu4 S1 -138.50(10) . 2_554
S1 Cu3 Cu4 I4 -173.52(9) . .
I1 Cu3 Cu4 I4 108.09(4) . .
I3 Cu3 Cu4 I4 -104.06(4) . .
I2 Cu3 Cu4 I4 5.05(5) . .
Cu2 Cu3 Cu4 I4 -31.90(4) . .
Cu1 Cu3 Cu4 I4 37.51(4) . .
S1 Cu3 Cu4 I3 -69.46(10) . .
I1 Cu3 Cu4 I3 -147.86(4) . .
I2 Cu3 Cu4 I3 109.11(4) . .
Cu2 Cu3 Cu4 I3 72.16(3) . .
Cu1 Cu3 Cu4 I3 141.57(4) . .
S1 Cu3 Cu4 Cu1 148.97(11) . .
I1 Cu3 Cu4 Cu1 70.58(3) . .
I3 Cu3 Cu4 Cu1 -141.57(4) . .
I2 Cu3 Cu4 Cu1 -32.46(4) . .
Cu2 Cu3 Cu4 Cu1 -69.41(4) . .
S1 Cu3 Cu4 Cu2 -141.62(11) . .
I1 Cu3 Cu4 Cu2 139.98(4) . .
I3 Cu3 Cu4 Cu2 -72.16(3) . .
I2 Cu3 Cu4 Cu2 36.95(4) . .
Cu1 Cu3 Cu4 Cu2 69.41(4) . .
S1 Cu3 Cu4 I1 78.39(10) . .
I3 Cu3 Cu4 I1 147.86(4) . .
I2 Cu3 Cu4 I1 -103.03(4) . .
Cu2 Cu3 Cu4 I1 -139.98(4) . .
Cu1 Cu3 Cu4 I1 -70.58(3) . .
S1 Cu3 I1 Cu4 -144.23(6) . .
I3 Cu3 I1 Cu4 -29.18(3) . .
I2 Cu3 I1 Cu4 98.95(4) . .
Cu2 Cu3 I1 Cu4 35.50(4) . .
Cu1 Cu3 I1 Cu4 67.90(4) . .
S1 Cu3 I1 Cu1 147.87(6) . .
I3 Cu3 I1 Cu1 -97.08(4) . .
I2 Cu3 I1 Cu1 31.05(4) . .
Cu4 Cu3 I1 Cu1 -67.90(4) . .
Cu2 Cu3 I1 Cu1 -32.40(4) . .
S1 Cu4 I1 Cu3 145.59(6) 2_554 .
I4 Cu4 I1 Cu3 -100.69(4) . .
I3 Cu4 I1 Cu3 29.35(3) . .
Cu1 Cu4 I1 Cu3 -74.74(4) . .
Cu2 Cu4 I1 Cu3 -36.24(4) . .
S1 Cu4 I1 Cu1 -139.68(6) 2_554 .
I4 Cu4 I1 Cu1 -25.96(4) . .
I3 Cu4 I1 Cu1 104.09(4) . .
Cu2 Cu4 I1 Cu1 38.50(4) . .
Cu3 Cu4 I1 Cu1 74.74(4) . .
S3 Cu1 I1 Cu3 -147.07(9) . .
I2 Cu1 I1 Cu3 -30.49(3) . .
Cu4 Cu1 I1 Cu3 70.77(3) . .
I4 Cu1 I1 Cu3 95.38(4) . .
Cu2 Cu1 I1 Cu3 32.70(4) . .
S3 Cu1 I1 Cu4 142.16(9) . .
I2 Cu1 I1 Cu4 -101.25(4) . .
I4 Cu1 I1 Cu4 24.62(3) . .
Cu2 Cu1 I1 Cu4 -38.06(4) . .
Cu3 Cu1 I1 Cu4 -70.77(3) . .
S1 Cu3 I2 Cu1 -148.50(6) . .
I1 Cu3 I2 Cu1 -31.56(4) . .
I3 Cu3 I2 Cu1 94.80(4) . .
Cu4 Cu3 I2 Cu1 32.35(4) . .
Cu2 Cu3 I2 Cu1 68.97(4) . .
S1 Cu3 I2 Cu2 142.52(6) . .
I1 Cu3 I2 Cu2 -100.53(4) . .
I3 Cu3 I2 Cu2 25.82(4) . .
Cu4 Cu3 I2 Cu2 -36.63(4) . .
Cu1 Cu3 I2 Cu2 -68.97(4) . .
S3 Cu1 I2 Cu3 146.25(9) . .
Cu4 Cu1 I2 Cu3 -33.05(4) . .
I4 Cu1 I2 Cu3 -95.64(4) . .
Cu2 Cu1 I2 Cu3 -70.56(4) . .
I1 Cu1 I2 Cu3 30.06(3) . .
S3 Cu1 I2 Cu2 -143.19(9) . .
Cu4 Cu1 I2 Cu2 37.51(4) . .
I4 Cu1 I2 Cu2 -25.08(4) . .
I1 Cu1 I2 Cu2 100.62(4) . .
Cu3 Cu1 I2 Cu2 70.56(4) . .
S2 Cu2 I2 Cu3 -139.46(8) . .
I4 Cu2 I2 Cu3 100.33(5) . .
Cu4 Cu2 I2 Cu3 37.23(4) . .
Cu1 Cu2 I2 Cu3 74.53(4) . .
I3 Cu2 I2 Cu3 -24.65(3) . .
S2 Cu2 I2 Cu1 146.01(8) . .
I4 Cu2 I2 Cu1 25.80(4) . .
Cu4 Cu2 I2 Cu1 -37.29(4) . .
I3 Cu2 I2 Cu1 -99.18(5) . .
Cu3 Cu2 I2 Cu1 -74.53(4) . .
S1 Cu4 I3 Cu3 -141.98(6) 2_554 .
I4 Cu4 I3 Cu3 103.04(4) . .
Cu1 Cu4 I3 Cu3 36.64(4) . .
Cu2 Cu4 I3 Cu3 71.14(4) . .
I1 Cu4 I3 Cu3 -28.91(3) . .
S1 Cu4 I3 Cu2 146.87(7) 2_554 .
I4 Cu4 I3 Cu2 31.90(4) . .
Cu1 Cu4 I3 Cu2 -34.50(4) . .
I1 Cu4 I3 Cu2 -100.05(4) . .
Cu3 Cu4 I3 Cu2 -71.14(4) . .
S1 Cu3 I3 Cu4 146.57(6) . .
I1 Cu3 I3 Cu4 29.86(3) . .
I2 Cu3 I3 Cu4 -95.31(4) . .
Cu2 Cu3 I3 Cu4 -69.69(4) . .
Cu1 Cu3 I3 Cu4 -33.30(4) . .
S1 Cu3 I3 Cu2 -143.75(6) . .
I1 Cu3 I3 Cu2 99.55(4) . .
I2 Cu3 I3 Cu2 -25.62(4) . .
Cu4 Cu3 I3 Cu2 69.69(4) . .
Cu1 Cu3 I3 Cu2 36.38(4) . .
S2 Cu2 I3 Cu4 -151.24(9) . .
I4 Cu2 I3 Cu4 -30.83(4) . .
I2 Cu2 I3 Cu4 97.13(4) . .
Cu1 Cu2 I3 Cu4 33.46(4) . .
Cu3 Cu2 I3 Cu4 72.33(4) . .
S2 Cu2 I3 Cu3 136.43(8) . .
I4 Cu2 I3 Cu3 -103.16(4) . .
Cu4 Cu2 I3 Cu3 -72.33(4) . .
I2 Cu2 I3 Cu3 24.80(3) . .
Cu1 Cu2 I3 Cu3 -38.87(4) . .
S1 Cu4 I4 Cu2 -150.10(6) 2_554 .
I3 Cu4 I4 Cu2 -32.55(4) . .
Cu1 Cu4 I4 Cu2 70.72(4) . .
I1 Cu4 I4 Cu2 96.58(5) . .
Cu3 Cu4 I4 Cu2 32.33(4) . .
S1 Cu4 I4 Cu1 139.18(6) 2_554 .
I3 Cu4 I4 Cu1 -103.26(4) . .
Cu2 Cu4 I4 Cu1 -70.72(4) . .
I1 Cu4 I4 Cu1 25.87(4) . .
Cu3 Cu4 I4 Cu1 -38.38(4) . .
S2 Cu2 I4 Cu4 148.76(9) . .
I2 Cu2 I4 Cu4 -95.95(5) . .
Cu1 Cu2 I4 Cu4 -70.46(4) . .
I3 Cu2 I4 Cu4 30.54(4) . .
Cu3 Cu2 I4 Cu4 -31.81(4) . .
S2 Cu2 I4 Cu1 -140.79(9) . .
Cu4 Cu2 I4 Cu1 70.46(4) . .
I2 Cu2 I4 Cu1 -25.50(4) . .
I3 Cu2 I4 Cu1 101.00(5) . .
Cu3 Cu2 I4 Cu1 38.65(4) . .
S3 Cu1 I4 Cu4 -143.51(8) . .
I2 Cu1 I4 Cu4 97.13(4) . .
Cu2 Cu1 I4 Cu4 71.65(4) . .
I1 Cu1 I4 Cu4 -25.05(3) . .
Cu3 Cu1 I4 Cu4 35.40(4) . .
S3 Cu1 I4 Cu2 144.84(8) . .
I2 Cu1 I4 Cu2 25.48(4) . .
Cu4 Cu1 I4 Cu2 -71.65(4) . .
I1 Cu1 I4 Cu2 -96.69(5) . .
Cu3 Cu1 I4 Cu2 -36.25(4) . .
C3 C2 S1 C1 -64.2(7) . .
C3 C2 S1 Cu4 -174.9(6) . 2_544
C3 C2 S1 Cu3 53.5(7) . .
I1 Cu3 S1 C1 -96.4(3) . .
I3 Cu3 S1 C1 144.3(3) . .
I2 Cu3 S1 C1 21.5(3) . .
Cu4 Cu3 S1 C1 -159.9(3) . .
Cu2 Cu3 S1 C1 84.0(4) . .
Cu1 Cu3 S1 C1 -35.9(4) . .
I1 Cu3 S1 C2 151.6(3) . .
I3 Cu3 S1 C2 32.4(3) . .
I2 Cu3 S1 C2 -90.4(3) . .
Cu4 Cu3 S1 C2 88.1(3) . .
Cu2 Cu3 S1 C2 -27.9(3) . .
Cu1 Cu3 S1 C2 -147.9(3) . .
I1 Cu3 S1 Cu4 31.46(10) . 2_544
I3 Cu3 S1 Cu4 -87.80(9) . 2_544
I2 Cu3 S1 Cu4 149.37(7) . 2_544
Cu4 Cu3 S1 Cu4 -32.06(16) . 2_544
Cu2 Cu3 S1 Cu4 -148.11(8) . 2_544
Cu1 Cu3 S1 Cu4 91.96(13) . 2_544
C6 C5 S2 C8 -65.2(10) . .
C6 C5 S2 Cu2 -174.0(8) . .
I4 Cu2 S2 C8 -170.6(5) . .
Cu4 Cu2 S2 C8 -106.9(5) . .
I2 Cu2 S2 C8 66.7(5) . .
Cu1 Cu2 S2 C8 121.0(5) . .
I3 Cu2 S2 C8 -51.4(5) . .
Cu3 Cu2 S2 C8 10.2(5) . .
I4 Cu2 S2 C5 -64.8(4) . .
Cu4 Cu2 S2 C5 -1.1(4) . .
I2 Cu2 S2 C5 172.5(3) . .
Cu1 Cu2 S2 C5 -133.2(4) . .
I3 Cu2 S2 C5 54.4(4) . .
Cu3 Cu2 S2 C5 116.0(4) . .
C10 C9 S3 C12 176.0(9) . .
C10 C9 S3 Cu1 -76.4(7) . .
I2 Cu1 S3 C12 -35.4(6) . .
Cu4 Cu1 S3 C12 143.5(6) . .
I4 Cu1 S3 C12 -158.0(6) . .
Cu2 Cu1 S3 C12 -99.5(6) . .
I1 Cu1 S3 C12 80.1(6) . .
Cu3 Cu1 S3 C12 23.9(6) . .
I2 Cu1 S3 C9 -137.8(4) . .
Cu4 Cu1 S3 C9 41.0(4) . .
I4 Cu1 S3 C9 99.6(4) . .
Cu2 Cu1 S3 C9 158.0(4) . .
I1 Cu1 S3 C9 -22.4(4) . .
Cu3 Cu1 S3 C9 -78.5(4) . .
